data_4113171
loop_
_publ_author_name
'Douglas C. Behenna'
'Brian M. Stoltz'

_publ_section_title
;
 The Enantioselective Tsuji Allylation
;
_journal_name_full 'Journal of the American Chemical Society'
_journal_page_first 15044
_journal_page_last 15045
_journal_paper_doi 10.1021/ja044812x
_journal_volume 126
_journal_year 2004
_chemical_formula_sum 'C21 H35 N3 O'
_chemical_formula_weight 345.52
_chemical_name_systematic
; 
 ? 
;
_space_group_IT_number 5
_symmetry_cell_setting monoclinic
_symmetry_space_group_name_Hall 'C 2y'
_symmetry_space_group_name_H-M 'C 1 2 1'
_atom_sites_solution_hydrogens geom
_atom_sites_solution_primary direct
_atom_sites_solution_secondary difmap
_audit_creation_method SHELXL-97
_cell_angle_alpha 90.00
_cell_angle_beta 90.396(2)
_cell_angle_gamma 90.00
_cell_formula_units_Z 8
_cell_length_a 23.1170(16)
_cell_length_b 13.6467(9)
_cell_length_c 13.2060(9)
_cell_measurement_reflns_used 7110
_cell_measurement_temperature 100(2)
_cell_measurement_theta_max 24.12
_cell_measurement_theta_min 2.31
_cell_volume 4166.0(5)
_computing_cell_refinement 'Bruker SAINT v6.45'
_computing_data_collection 'Bruker SMART v5.054'
_computing_data_reduction 'Bruker SAINT v6.45'
_computing_molecular_graphics 'Bruker SHELXTL'
_computing_publication_material 'Bruker SHELXTL'
_computing_structure_refinement 'SHELXL-97 (Sheldrick, 1997)'
_computing_structure_solution 'SHELXS-97 (Sheldrick, 1990)'
_diffrn_ambient_temperature 100(2)
_diffrn_measured_fraction_theta_full 0.819
_diffrn_measured_fraction_theta_max 0.819
_diffrn_measurement_device_type 'Bruker SMART 1000'
_diffrn_measurement_method '\w scans at 7 \f settings'
_diffrn_radiation_monochromator graphite
_diffrn_radiation_source 'fine-focus sealed tube'
_diffrn_radiation_type MoK\a
_diffrn_radiation_wavelength 0.71073
_diffrn_reflns_av_R_equivalents 0.0616
_diffrn_reflns_av_sigmaI/netI 0.0845
_diffrn_reflns_limit_h_max 34
_diffrn_reflns_limit_h_min -29
_diffrn_reflns_limit_k_max 20
_diffrn_reflns_limit_k_min -20
_diffrn_reflns_limit_l_max 17
_diffrn_reflns_limit_l_min -18
_diffrn_reflns_number 30377
_diffrn_reflns_theta_full 33.55
_diffrn_reflns_theta_max 33.55
_diffrn_reflns_theta_min 1.73
_exptl_absorpt_coefficient_mu 0.068
_exptl_absorpt_correction_T_max 0.9838
_exptl_absorpt_correction_T_min 0.9726
_exptl_absorpt_correction_type none
_exptl_crystal_colour Colorless
_exptl_crystal_density_diffrn 1.102
_exptl_crystal_description Fragment
_exptl_crystal_F_000 1520
_exptl_crystal_size_max 0.41
_exptl_crystal_size_mid 0.37
_exptl_crystal_size_min 0.24
_refine_diff_density_max 0.630
_refine_diff_density_min -0.361
_refine_diff_density_rms 0.054
_refine_ls_abs_structure_details 'Flack H D (1983), Acta Cryst. A39, 876-881'
_refine_ls_abs_structure_Flack 0.4(16)
_refine_ls_extinction_method none
_refine_ls_goodness_of_fit_ref 1.972
_refine_ls_hydrogen_treatment Riding
_refine_ls_matrix_type 'Full matrix'
_refine_ls_number_parameters 486
_refine_ls_number_reflns 12571
_refine_ls_number_restraints 64
_refine_ls_restrained_S_all 2.049
_refine_ls_R_factor_all 0.1657
_refine_ls_R_factor_gt 0.0873
_refine_ls_shift/su_max 0.002
_refine_ls_shift/su_mean 0.000
_refine_ls_structure_factor_coef Fsqd
_refine_ls_weighting_details w=1/s^2^(Fo^2^)
_refine_ls_weighting_scheme sigma
_refine_ls_wR_factor_gt 0.1490
_refine_ls_wR_factor_ref 0.1573
_reflns_number_gt 5761
_reflns_number_total 12571
_reflns_threshold_expression >2sigma(I)
_cod_data_source_file ja044812xsi20040827_011327.cif
_cod_data_source_block dcb26
_cod_depositor_comments
;
The following automatic conversions were performed:

'_atom_sites_solution_primary' value 'direct methods' was changed to
'direct'.

'_atom_sites_solution_secondary' value 'Difference Fourier map' was
changed to 'difmap'.

'_atom_sites_solution_hydrogens' value 'Geometric positions' was
changed to 'geom'.

Automatic conversion script
Id: cif_fix_values 6452 2018-10-05 10:23:21Z andrius 
;
_cod_database_code 4113171

loop_
_symmetry_equiv_pos_as_xyz
'x, y, z'
'-x, y, -z'
'x+1/2, y+1/2, z'
'-x+1/2, y+1/2, -z'

loop_
_atom_site_label
_atom_site_type_symbol
_atom_site_fract_x
_atom_site_fract_y
_atom_site_fract_z
_atom_site_U_iso_or_equiv
_atom_site_adp_type
_atom_site_occupancy
_atom_site_symmetry_multiplicity
_atom_site_calc_flag
_atom_site_refinement_flags
_atom_site_disorder_assembly
_atom_site_disorder_group
O1A O 0.18660(10) 0.5514(2) 0.73909(19) 0.0633(7) Uani 1 1 d . . .
N1A N 0.19971(11) 0.3514(2) 0.90311(19) 0.0411(7) Uani 1 1 d . . .
N2A N 0.21646(11) 0.4328(2) 0.84688(18) 0.0420(6) Uani 1 1 d . . .
H2A H 0.2530 0.4503 0.8428 0.050 Uiso 1 1 calc R . .
N3A N 0.11890(12) 0.4560(2) 0.8180(2) 0.0552(8) Uani 1 1 d . . .
H3A H 0.1134 0.4074 0.8606 0.066 Uiso 1 1 calc R . .
C1A C 0.21712(17) 0.2117(3) 1.0056(2) 0.0624(10) Uani 1 1 d D . .
C2A C 0.2532(2) 0.1239(3) 0.9644(4) 0.0938(16) Uani 1 1 d . . .
H2A1 H 0.2428 0.0641 1.0026 0.113 Uiso 1 1 calc R . .
H2A2 H 0.2427 0.1128 0.8925 0.113 Uiso 1 1 calc R . .
C3A C 0.3184(2) 0.1396(4) 0.9725(4) 0.115(2) Uani 1 1 d . . .
H3A1 H 0.3389 0.0835 0.9415 0.138 Uiso 1 1 calc R . .
H3A2 H 0.3301 0.1436 1.0446 0.138 Uiso 1 1 calc R . .
C4A C 0.33514(19) 0.2343(4) 0.9182(4) 0.118(2) Uani 1 1 d . . .
H4A1 H 0.3769 0.2469 0.9287 0.142 Uiso 1 1 calc R . .
H4A2 H 0.3281 0.2267 0.8446 0.142 Uiso 1 1 calc R . .
C5A C 0.30079(18) 0.3211(4) 0.9569(3) 0.0832(14) Uani 1 1 d . . .
H5A1 H 0.3121 0.3349 1.0279 0.100 Uiso 1 1 calc R . .
H5A2 H 0.3100 0.3797 0.9158 0.100 Uiso 1 1 calc R . .
C6A C 0.23731(15) 0.3018(3) 0.9517(2) 0.0471(9) Uani 1 1 d . . .
C7A C 0.15279(18) 0.1903(3) 0.9804(3) 0.0826(13) Uani 1 1 d . . .
H7A1 H 0.1284 0.2416 1.0098 0.124 Uiso 1 1 calc R . .
H7A2 H 0.1419 0.1266 1.0088 0.124 Uiso 1 1 calc R . .
H7A3 H 0.1473 0.1892 0.9068 0.124 Uiso 1 1 calc R . .
C8A C 0.2283(2) 0.2153(3) 1.1192(3) 0.1042(17) Uani 1 1 d D . .
H8A1 H 0.2144 0.1541 1.1511 0.125 Uiso 1 1 calc R . .
H8A2 H 0.2703 0.2214 1.1327 0.125 Uiso 1 1 calc R . .
C9A C 0.1979(3) 0.2990(4) 1.1616(3) 0.135(2) Uani 1 1 d D . .
H9A H 0.1624 0.3150 1.1289 0.163 Uiso 1 1 calc R . .
C10A C 0.2111(3) 0.3520(4) 1.2331(5) 0.177(3) Uani 1 1 d D . .
H10A H 0.2460 0.3406 1.2696 0.265 Uiso 1 1 calc R . .
H10B H 0.1864 0.4045 1.2519 0.265 Uiso 1 1 calc R . .
C11A C 0.17390(15) 0.4842(3) 0.7984(2) 0.0497(9) Uani 1 1 d . . .
C12A C 0.06869(16) 0.5024(3) 0.7720(3) 0.0624(10) Uani 1 1 d . . .
H12A H 0.0827 0.5430 0.7141 0.075 Uiso 1 1 calc R . .
C13A C 0.02817(19) 0.4213(4) 0.7270(3) 0.0962(16) Uani 1 1 d . . .
H13A H 0.0352 0.4160 0.6533 0.115 Uiso 1 1 calc R . .
H13B H 0.0384 0.3576 0.7582 0.115 Uiso 1 1 calc R . .
C14A C -0.03584(16) 0.4407(4) 0.7437(3) 0.0725(12) Uani 1 1 d . . .
H14A H -0.0630 0.3919 0.7131 0.087 Uiso 1 1 calc R . .
C15A C -0.0446(2) 0.4624(4) 0.8568(4) 0.1044(16) Uani 1 1 d . . .
H15A H -0.0179 0.4264 0.9024 0.125 Uiso 1 1 calc R . .
H15B H -0.0852 0.4569 0.8795 0.125 Uiso 1 1 calc R . .
C16A C -0.0251(2) 0.5685(4) 0.8322(5) 0.117(2) Uani 1 1 d . . .
H16A H -0.0458 0.6204 0.8712 0.141 Uiso 1 1 calc R . .
C17A C 0.0383(2) 0.5701(3) 0.8439(4) 0.0920(15) Uani 1 1 d . . .
H17A H 0.0479 0.5487 0.9145 0.110 Uiso 1 1 calc R . .
C18A C 0.0636(3) 0.6736(4) 0.8286(6) 0.179(3) Uani 1 1 d . . .
H18A H 0.0469 0.7027 0.7671 0.268 Uiso 1 1 calc R . .
H18B H 0.1057 0.6691 0.8217 0.268 Uiso 1 1 calc R . .
H18C H 0.0542 0.7146 0.8871 0.268 Uiso 1 1 calc R . .
C19A C -0.0497(2) 0.5511(5) 0.7207(5) 0.122(2) Uani 1 1 d . . .
C20A C -0.0236(2) 0.6069(6) 0.6377(4) 0.192(4) Uani 1 1 d . . .
H20A H 0.0109 0.5724 0.6135 0.287 Uiso 1 1 calc R . .
H20B H -0.0125 0.6721 0.6621 0.287 Uiso 1 1 calc R . .
H20C H -0.0516 0.6135 0.5821 0.287 Uiso 1 1 calc R . .
C21A C -0.1153(2) 0.5720(5) 0.7159(5) 0.168(3) Uani 1 1 d . . .
H21A H -0.1224 0.6406 0.7340 0.251 Uiso 1 1 calc R . .
H21B H -0.1353 0.5290 0.7637 0.251 Uiso 1 1 calc R . .
H21C H -0.1297 0.5596 0.6472 0.251 Uiso 1 1 calc R . .
O1B O 0.33029(9) 0.48666(19) 0.77786(16) 0.0476(6) Uani 1 1 d . . .
N1B N 0.31091(13) 0.6461(2) 0.5747(2) 0.0601(9) Uani 1 1 d . . .
N2B N 0.29748(12) 0.5799(2) 0.6490(2) 0.0476(7) Uani 1 1 d . . .
H2B H 0.2614 0.5622 0.6595 0.057 Uiso 1 1 calc R . .
N3B N 0.39560(13) 0.5670(2) 0.6811(2) 0.0563(8) Uani 1 1 d . . .
H3B H 0.4007 0.6079 0.6304 0.068 Uiso 1 1 calc R . .
C1B C 0.28666(17) 0.7524(3) 0.4351(4) 0.0897(14) Uani 1 1 d DU . .
C2B C 0.25055(19) 0.8484(4) 0.4476(4) 0.1049(18) Uani 1 1 d . A .
H2B1 H 0.2618 0.8812 0.5116 0.126 Uiso 1 1 calc R . .
H2B2 H 0.2591 0.8936 0.3910 0.126 Uiso 1 1 calc R . .
C3B C 0.18567(19) 0.8263(3) 0.4489(4) 0.0919(15) Uani 1 1 d . . .
H3B1 H 0.1637 0.8879 0.4587 0.110 Uiso 1 1 calc R A .
H3B2 H 0.1737 0.7974 0.3833 0.110 Uiso 1 1 calc R . .
C4B C 0.1723(2) 0.7549(4) 0.5348(3) 0.1000(16) Uani 1 1 d . A .
H4B1 H 0.1810 0.7870 0.6003 0.120 Uiso 1 1 calc R . .
H4B2 H 0.1305 0.7392 0.5333 0.120 Uiso 1 1 calc R . .
C5B C 0.20619(18) 0.6614(3) 0.5281(3) 0.0811(13) Uani 1 1 d . . .
H5B1 H 0.1935 0.6238 0.4678 0.097 Uiso 1 1 calc R A .
H5B2 H 0.1989 0.6208 0.5888 0.097 Uiso 1 1 calc R . .
C6B C 0.27048(16) 0.6838(3) 0.5208(3) 0.0554(10) Uani 1 1 d . A .
C7B C 0.2755(3) 0.7037(5) 0.3331(4) 0.141(2) Uani 1 1 d U A 1
H7BA H 0.2982 0.6433 0.3286 0.211 Uiso 1 1 calc R A 1
H7BB H 0.2868 0.7484 0.2786 0.211 Uiso 1 1 calc R A 1
H7BC H 0.2342 0.6881 0.3265 0.211 Uiso 1 1 calc R A 1
C8B C 0.35113(19) 0.7659(4) 0.4178(4) 0.0314(18) Uani 0.455(5) 1 d PDU A 2
H8BA H 0.3708 0.7015 0.4190 0.038 Uiso 0.455(5) 1 calc PR A 2
H8BB H 0.3576 0.7963 0.3507 0.038 Uiso 0.455(5) 1 calc PR A 2
C9B C 0.3746(2) 0.8286(3) 0.4973(4) 0.0345(18) Uani 0.455(5) 1 d PDU A 2
H9BA H 0.3844 0.7960 0.5586 0.041 Uiso 0.455(5) 1 calc PR A 2
C10B C 0.3835(3) 0.9173(3) 0.4968(6) 0.076(3) Uani 0.455(5) 1 d PDU A 2
H10C H 0.3747 0.9548 0.4381 0.115 Uiso 0.455(5) 1 calc PR A 2
H10D H 0.3992 0.9485 0.5552 0.115 Uiso 0.455(5) 1 calc PR A 2
C8C C 0.3380(2) 0.8093(5) 0.4778(8) 0.121(4) Uani 0.545(5) 1 d PDU A 3
H8CA H 0.3407 0.8740 0.4441 0.146 Uiso 0.545(5) 1 calc PR A 3
H8CB H 0.3328 0.8203 0.5512 0.146 Uiso 0.545(5) 1 calc PR A 3
C9C C 0.3906(2) 0.7537(7) 0.4605(7) 0.137(4) Uani 0.545(5) 1 d PDU A 3
H9CA H 0.3866 0.6999 0.4154 0.165 Uiso 0.545(5) 1 calc PR A 3
C10C C 0.4395(3) 0.7656(6) 0.4955(6) 0.106(3) Uani 0.545(5) 1 d PDU A 3
H10F H 0.4469 0.8179 0.5412 0.160 Uiso 0.545(5) 1 calc PR A 3
H10G H 0.4699 0.7225 0.4767 0.160 Uiso 0.545(5) 1 calc PR A 3
C11B C 0.34196(15) 0.5421(3) 0.7066(3) 0.0432(8) Uani 1 1 d . . .
C12B C 0.44588(14) 0.5290(3) 0.7340(3) 0.0521(9) Uani 1 1 d . . .
H12B H 0.4330 0.5115 0.8038 0.062 Uiso 1 1 calc R . .
C13B C 0.46905(14) 0.4327(3) 0.6851(3) 0.0609(10) Uani 1 1 d . . .
H13C H 0.4548 0.3761 0.7246 0.073 Uiso 1 1 calc R . .
H13D H 0.4530 0.4269 0.6156 0.073 Uiso 1 1 calc R . .
C14B C 0.53483(15) 0.4274(3) 0.6798(3) 0.0552(9) Uani 1 1 d . . .
H14B H 0.5510 0.3644 0.6536 0.066 Uiso 1 1 calc R . .
C15B C 0.55672(15) 0.5213(3) 0.6268(3) 0.0580(10) Uani 1 1 d . . .
H15C H 0.5295 0.5486 0.5759 0.070 Uiso 1 1 calc R . .
H15D H 0.5963 0.5159 0.5994 0.070 Uiso 1 1 calc R . .
C16B C 0.55353(14) 0.5710(3) 0.7323(2) 0.0469(9) Uani 1 1 d . . .
H16B H 0.5848 0.6198 0.7465 0.056 Uiso 1 1 calc R . .
C17B C 0.49256(15) 0.6093(3) 0.7461(3) 0.0526(10) Uani 1 1 d . . .
H17B H 0.4857 0.6569 0.6898 0.063 Uiso 1 1 calc R . .
C18B C 0.48348(19) 0.6662(3) 0.8438(3) 0.0844(14) Uani 1 1 d . . .
H18D H 0.4907 0.6231 0.9019 0.127 Uiso 1 1 calc R . .
H18E H 0.4436 0.6905 0.8460 0.127 Uiso 1 1 calc R . .
H18F H 0.5103 0.7218 0.8464 0.127 Uiso 1 1 calc R . .
C19B C 0.56391(16) 0.4677(3) 0.7786(3) 0.0563(10) Uani 1 1 d . . .
C20B C 0.53829(18) 0.4423(3) 0.8834(3) 0.0751(12) Uani 1 1 d . . .
H20D H 0.4961 0.4493 0.8807 0.113 Uiso 1 1 calc R . .
H20E H 0.5543 0.4869 0.9346 0.113 Uiso 1 1 calc R . .
H20F H 0.5483 0.3746 0.9011 0.113 Uiso 1 1 calc R . .
C21B C 0.62925(15) 0.4428(3) 0.7801(3) 0.0732(12) Uani 1 1 d . . .
H21D H 0.6485 0.4799 0.8342 0.110 Uiso 1 1 calc R . .
H21E H 0.6463 0.4602 0.7147 0.110 Uiso 1 1 calc R . .
H21F H 0.6343 0.3724 0.7922 0.110 Uiso 1 1 calc R . .

loop_
_atom_site_aniso_label
_atom_site_aniso_U_11
_atom_site_aniso_U_22
_atom_site_aniso_U_33
_atom_site_aniso_U_23
_atom_site_aniso_U_13
_atom_site_aniso_U_12
O1A 0.0638(16) 0.0458(13) 0.0802(18) 0.0329(13) -0.0072(14) -0.0023(11)
N1A 0.0548(18) 0.0313(13) 0.0371(16) 0.0024(12) -0.0086(14) 0.0009(12)
N2A 0.0486(16) 0.0322(13) 0.0450(16) 0.0090(13) -0.0135(13) -0.0071(12)
N3A 0.0467(19) 0.0535(17) 0.065(2) 0.0230(15) -0.0054(15) 0.0009(14)
C1A 0.079(3) 0.057(2) 0.051(3) 0.0211(18) 0.011(2) 0.019(2)
C2A 0.135(5) 0.061(3) 0.086(3) 0.032(2) 0.023(3) 0.032(3)
C3A 0.085(4) 0.145(5) 0.114(4) 0.079(4) 0.017(3) 0.049(3)
C4A 0.057(3) 0.163(5) 0.135(5) 0.082(4) 0.016(3) 0.039(3)
C5A 0.068(3) 0.102(3) 0.079(3) 0.048(3) -0.034(2) -0.012(3)
C6A 0.058(2) 0.0512(19) 0.0318(19) 0.0086(16) -0.0087(17) -0.0035(17)
C7A 0.088(3) 0.055(2) 0.105(4) 0.034(2) 0.022(3) -0.012(2)
C8A 0.159(5) 0.091(3) 0.063(3) 0.023(3) 0.017(3) 0.036(3)
C9A 0.173(6) 0.170(6) 0.063(4) 0.028(4) -0.012(4) 0.005(5)
C10A 0.222(8) 0.177(6) 0.130(6) -0.030(5) -0.082(6) 0.017(6)
C11A 0.057(2) 0.0451(19) 0.046(2) 0.0026(18) -0.0130(18) 0.0003(18)
C12A 0.058(2) 0.068(2) 0.061(3) 0.011(2) -0.004(2) 0.021(2)
C13A 0.084(3) 0.119(4) 0.086(3) -0.037(3) -0.024(3) 0.035(3)
C14A 0.042(2) 0.118(3) 0.057(3) 0.018(3) -0.0038(19) 0.015(2)
C15A 0.079(3) 0.136(5) 0.098(4) -0.009(3) 0.020(3) 0.037(3)
C16A 0.092(4) 0.086(4) 0.174(6) 0.027(4) 0.042(4) 0.045(3)
C17A 0.109(4) 0.063(3) 0.104(4) 0.008(3) -0.004(3) 0.036(3)
C18A 0.173(6) 0.058(3) 0.305(9) -0.005(4) -0.024(6) 0.010(4)
C19A 0.071(4) 0.162(6) 0.132(5) 0.017(5) -0.009(4) 0.052(3)
C20A 0.079(4) 0.369(11) 0.128(5) 0.154(7) 0.021(4) 0.079(5)
C21A 0.093(4) 0.203(7) 0.207(7) 0.051(6) -0.004(4) 0.067(4)
O1B 0.0552(14) 0.0414(12) 0.0461(14) 0.0115(11) -0.0081(11) -0.0033(10)
N1B 0.063(2) 0.0529(17) 0.065(2) 0.0303(16) 0.0115(17) 0.0143(15)
N2B 0.0542(18) 0.0382(14) 0.0504(17) 0.0139(13) -0.0006(14) 0.0020(13)
N3B 0.0499(19) 0.0519(16) 0.067(2) 0.0330(15) 0.0089(16) 0.0096(14)
C1B 0.083(3) 0.088(3) 0.098(3) 0.041(3) -0.001(2) 0.020(2)
C2B 0.066(3) 0.095(3) 0.154(5) 0.062(3) 0.008(3) 0.033(3)
C3B 0.085(4) 0.082(3) 0.108(4) 0.032(3) 0.007(3) 0.032(3)
C4B 0.094(4) 0.127(4) 0.080(3) 0.031(3) 0.004(3) 0.028(3)
C5B 0.076(3) 0.101(3) 0.067(3) 0.022(2) -0.018(2) 0.008(3)
C6B 0.063(3) 0.058(2) 0.046(2) 0.0131(18) 0.006(2) 0.012(2)
C7B 0.170(4) 0.173(4) 0.079(3) 0.043(3) 0.016(3) 0.041(4)
C8B 0.016(3) 0.042(3) 0.036(3) 0.013(3) 0.008(3) 0.016(2)
C9B 0.035(3) 0.025(3) 0.043(4) 0.012(3) 0.003(3) 0.002(3)
C10B 0.069(4) 0.078(4) 0.082(5) -0.010(4) -0.018(4) 0.008(4)
C8C 0.147(6) 0.098(5) 0.119(6) 0.033(4) 0.034(4) 0.017(4)
C9C 0.146(6) 0.135(6) 0.131(6) 0.028(4) -0.003(4) -0.041(5)
C10C 0.152(5) 0.073(4) 0.096(5) 0.017(4) 0.046(4) 0.011(4)
C11B 0.059(2) 0.0312(16) 0.040(2) 0.0067(15) -0.0018(18) 0.0053(16)
C12B 0.054(2) 0.0353(17) 0.067(3) 0.0127(17) 0.0020(19) -0.0004(16)
C13B 0.050(2) 0.049(2) 0.083(3) 0.000(2) -0.017(2) -0.0076(18)
C14B 0.053(2) 0.0487(19) 0.063(2) -0.0087(18) -0.0098(19) 0.0039(17)
C15B 0.054(2) 0.083(3) 0.037(2) -0.0018(18) -0.0073(17) 0.004(2)
C16B 0.056(2) 0.0444(18) 0.040(2) 0.0038(16) 0.0030(17) -0.0076(17)
C17B 0.056(2) 0.0323(17) 0.070(3) 0.0186(17) 0.0117(19) 0.0026(16)
C18B 0.108(4) 0.043(2) 0.102(3) -0.006(2) 0.042(3) -0.015(2)
C19B 0.065(2) 0.0418(19) 0.062(2) 0.0136(17) -0.0092(19) -0.0023(17)
C20B 0.109(3) 0.060(2) 0.057(3) 0.023(2) -0.018(2) -0.019(2)
C21B 0.056(2) 0.067(2) 0.096(3) 0.006(2) -0.031(2) 0.002(2)

loop_
_atom_type_symbol
_atom_type_description
_atom_type_scat_dispersion_real
_atom_type_scat_dispersion_imag
_atom_type_scat_source
C C 0.0033 0.0016 'International Tables Vol C Tables 4.2.6.8 and 6.1.1.4'
H H 0.0000 0.0000 'International Tables Vol C Tables 4.2.6.8 and 6.1.1.4'
N N 0.0061 0.0033 'International Tables Vol C Tables 4.2.6.8 and 6.1.1.4'
O O 0.0106 0.0060 'International Tables Vol C Tables 4.2.6.8 and 6.1.1.4'

loop_
_geom_angle_atom_site_label_1
_geom_angle_atom_site_label_2
_geom_angle_atom_site_label_3
_geom_angle
C6A N1A N2A 120.1(3)
C11A N2A N1A 117.3(3)
C11A N3A C12A 123.0(3)
C6A C1A C8A 113.0(3)
C6A C1A C7A 110.8(3)
C8A C1A C7A 111.9(3)
C6A C1A C2A 107.2(3)
C8A C1A C2A 106.3(3)
C7A C1A C2A 107.2(3)
C3A C2A C1A 113.5(4)
C2A C3A C4A 109.8(3)
C5A C4A C3A 111.6(4)
C6A C5A C4A 111.4(4)
N1A C6A C5A 126.7(3)
N1A C6A C1A 117.6(3)
C5A C6A C1A 115.6(3)
C9A C8A C1A 109.1(3)
C10A C9A C8A 129.9(5)
O1A C11A N3A 123.8(3)
O1A C11A N2A 120.2(3)
N3A C11A N2A 116.0(3)
N3A C12A C17A 112.3(3)
N3A C12A C13A 109.0(3)
C17A C12A C13A 113.1(4)
C14A C13A C12A 113.7(4)
C13A C14A C15A 108.0(3)
C13A C14A C19A 109.7(4)
C15A C14A C19A 88.6(4)
C14A C15A C16A 86.3(4)
C17A C16A C15A 106.3(4)
C17A C16A C19A 116.6(5)
C15A C16A C19A 87.3(5)
C16A C17A C12A 113.2(4)
C16A C17A C18A 112.2(4)
C12A C17A C18A 107.5(5)
C20A C19A C21A 106.4(5)
C20A C19A C14A 124.0(5)
C21A C19A C14A 112.5(5)
C20A C19A C16A 117.9(5)
C21A C19A C16A 110.7(5)
C14A C19A C16A 83.8(4)
C6B N1B N2B 119.7(3)
N1B N2B C11B 118.1(3)
C11B N3B C12B 122.2(3)
C7B C1B C8B 94.6(4)
C7B C1B C8C 132.6(5)
C8B C1B C8C 39.8(4)
C7B C1B C6B 110.4(4)
C8B C1B C6B 115.7(4)
C8C C1B C6B 103.6(5)
C7B C1B C2B 111.8(4)
C8B C1B C2B 116.1(4)
C8C C1B C2B 87.1(4)
C6B C1B C2B 107.7(4)
C3B C2B C1B 111.2(4)
C4B C3B C2B 109.6(4)
C5B C4B C3B 113.0(4)
C4B C5B C6B 110.1(4)
N1B C6B C5B 126.5(3)
N1B C6B C1B 118.7(3)
C5B C6B C1B 114.7(3)
C9B C8B C1B 108.8(3)
C10B C9B C8B 129.6(5)
C9C C8C C1B 109.1(3)
C10C C9C C8C 129.9(5)
O1B C11B N3B 123.8(3)
O1B C11B N2B 118.9(3)
N3B C11B N2B 117.3(3)
N3B C12B C17B 110.7(2)
N3B C12B C13B 112.2(3)
C17B C12B C13B 113.5(3)
C14B C13B C12B 113.8(3)
C13B C14B C15B 108.1(3)
C13B C14B C19B 111.6(3)
C15B C14B C19B 86.9(2)
C14B C15B C16B 86.5(2)
C17B C16B C15B 108.0(3)
C17B C16B C19B 114.0(3)
C15B C16B C19B 87.0(2)
C18B C17B C16B 114.3(3)
C18B C17B C12B 110.5(3)
C16B C17B C12B 113.1(3)
C20B C19B C21B 108.6(3)
C20B C19B C16B 119.7(3)
C21B C19B C16B 110.6(3)
C20B C19B C14B 120.1(3)
C21B C19B C14B 110.3(3)
C16B C19B C14B 85.8(2)

loop_
_geom_bond_atom_site_label_1
_geom_bond_atom_site_label_2
_geom_bond_distance
O1A C11A 1.242(4)
N1A C6A 1.272(4)
N1A N2A 1.392(3)
N2A C11A 1.365(4)
N3A C11A 1.355(4)
N3A C12A 1.452(4)
C1A C6A 1.497(5)
C1A C8A 1.521(4)
C1A C7A 1.549(5)
C1A C2A 1.560(5)
C2A C3A 1.525(6)
C3A C4A 1.528(6)
C4A C5A 1.516(7)
C5A C6A 1.492(5)
C8A C9A 1.455(5)
C9A C10A 1.226(5)
C12A C17A 1.503(6)
C12A C13A 1.564(5)
C13A C14A 1.521(6)
C14A C15A 1.536(6)
C14A C19A 1.569(7)
C15A C16A 1.551(7)
C16A C17A 1.473(7)
C16A C19A 1.592(8)
C17A C18A 1.542(7)
C19A C20A 1.467(7)
C19A C21A 1.544(7)
O1B C11B 1.238(3)
N1B C6B 1.279(4)
N1B N2B 1.370(3)
N2B C11B 1.376(4)
N3B C11B 1.331(4)
N3B C12B 1.448(4)
C1B C7B 1.523(6)
C1B C8B 1.521(4)
C1B C8C 1.522(4)
C1B C6B 1.517(5)
C1B C2B 1.562(6)
C2B C3B 1.530(6)
C3B C4B 1.529(6)
C4B C5B 1.500(6)
C5B C6B 1.521(5)
C8B C9B 1.456(5)
C9B C10B 1.228(5)
C8C C9C 1.454(5)
C9C C10C 1.228(5)
C12B C17B 1.545(4)
C12B C13B 1.562(5)
C13B C14B 1.524(5)
C14B C15B 1.547(5)
C14B C19B 1.564(5)
C15B C16B 1.552(4)
C16B C17B 1.515(4)
C16B C19B 1.555(4)
C17B C18B 1.522(5)
C19B C20B 1.548(5)
C19B C21B 1.548(5)

loop_
_geom_hbond_atom_site_label_D
_geom_hbond_atom_site_label_H
_geom_hbond_atom_site_label_A
_geom_hbond_distance_DH
_geom_hbond_distance_HA
_geom_hbond_distance_DA
_geom_hbond_angle_DHA
N2A H2A O1B 0.88 2.05 2.886(3) 158.8
N2B H2B O1A 0.88 2.04 2.860(4) 155.6
